data_1551839
loop_
_publ_author_name
'Sung-Kyun Ko'
'Sung Kuk Kim'
'Andrew Share'
'Vincent M. Lynch'
'Jinhong Park'
'Wan Namkung'
'Wim Van Rossom'
'Nathalie Busschaert'
'Philip A. Gale'
'Jonathan L. Sessler'
'Injae Shin'

_publ_section_title
;
 Synthetic ion transporters can induce apoptosis by facilitating chloride
 anion transport into cells
;
_journal_name_full 'Nature Chemistry'
_journal_page_first 885
_journal_page_last 892
_journal_paper_doi 10.1038/nchem.2021
_journal_volume 6
_journal_year 2014
_chemical_formula_moiety
;        
 2 C41 H51 N7 O2, C4 H12 N 1+, Na 1+, 2 Cl 1-, 
 5 H2O, C6 H14
;
_chemical_formula_sum 'C92 H138 Cl2 N15 Na O9'
_chemical_formula_weight 1692.05
_space_group_crystal_system monoclinic
_space_group_IT_number 15
_space_group_name_Hall '-C 2yc'
_space_group_name_H-M_alt 'C 1 2/c 1'
_atom_sites_solution_hydrogens geom
_cell_angle_alpha 90
_cell_angle_beta 108.793(9)
_cell_angle_gamma 90
_cell_formula_units_Z 8
_cell_length_a 33.279(5)
_cell_length_b 18.277(4)
_cell_length_c 31.785(5)
_cell_measurement_reflns_used 1205
_cell_measurement_temperature 153(2)
_cell_measurement_theta_max 22.1
_cell_measurement_theta_min 2.2
_cell_volume 18302(6)
_computing_cell_refinement 'Apex II release 2010, Bruker AXS, Inc.'
_computing_data_collection 'Apex II release 2010, Bruker AXS, Inc.'
_computing_data_reduction 'Apex II release 2010, Bruker AXS, Inc.'
_computing_molecular_graphics 'XP SHELXTL/PC, Siemens Analytical'
_computing_publication_material 'XL SHELXTL/Plus, Siemens Analytical'
_computing_structure_refinement 'Shelxl-2013, Sheldrick, G. M. 2013'
_computing_structure_solution
;

SIR97 - Altomare A., Burla M.C., Camalli M., Cascarano G.L., Giacovazzo C., 
Guagliardi A., Moliterni A.G.G., Polidori G.,Spagna R.
;
_diffrn_ambient_temperature 153(2)
_diffrn_measured_fraction_theta_full 0.344
_diffrn_measured_fraction_theta_max 0.977
_diffrn_radiation_type MoK\a
_diffrn_radiation_wavelength 0.71073
_diffrn_reflns_av_R_equivalents 0.3084
_diffrn_reflns_av_unetI/netI 0.1212
_diffrn_reflns_Laue_measured_fraction_full 0.344
_diffrn_reflns_Laue_measured_fraction_max 0.977
_diffrn_reflns_limit_h_max 27
_diffrn_reflns_limit_h_min -27
_diffrn_reflns_limit_k_max 15
_diffrn_reflns_limit_k_min -15
_diffrn_reflns_limit_l_max 26
_diffrn_reflns_limit_l_min -26
_diffrn_reflns_number 88761
_diffrn_reflns_point_group_measured_fraction_full 0.344
_diffrn_reflns_point_group_measured_fraction_max 0.977
_diffrn_reflns_theta_full 25.242
_diffrn_reflns_theta_max 17.528
_diffrn_reflns_theta_min 1.288
_exptl_absorpt_coefficient_mu 0.140
_exptl_absorpt_correction_T_max 1.00
_exptl_absorpt_correction_T_min 0.846
_exptl_absorpt_correction_type multi-scan
_exptl_absorpt_process_details
;
SADABS. Apex II release 2010, Bruker AXS, Inc.
;
_exptl_crystal_colour colorless
_exptl_crystal_density_diffrn 1.228
_exptl_crystal_description prisms
_exptl_crystal_F_000 7296
_exptl_crystal_size_max 0.180
_exptl_crystal_size_mid 0.090
_exptl_crystal_size_min 0.080
_refine_diff_density_max 0.766
_refine_diff_density_min -0.304
_refine_diff_density_rms 0.068
_refine_ls_extinction_coef .
_refine_ls_extinction_method none
_refine_ls_goodness_of_fit_ref 0.978
_refine_ls_hydrogen_treatment constr
_refine_ls_matrix_type full
_refine_ls_number_parameters 1048
_refine_ls_number_reflns 5697
_refine_ls_number_restraints 690
_refine_ls_restrained_S_all 0.941
_refine_ls_R_factor_all 0.1421
_refine_ls_R_factor_gt 0.0722
_refine_ls_shift/su_max 0.004
_refine_ls_shift/su_mean 0.000
_refine_ls_structure_factor_coef Fsqd
_refine_ls_weighting_details 'w=1/[\s^2^(Fo^2^)+(0.1860P)^2^] where P=(Fo^2^+2Fc^2^)/3'
_refine_ls_weighting_scheme calc
_refine_ls_wR_factor_gt 0.1931
_refine_ls_wR_factor_ref 0.2621
_reflns_Friedel_coverage 0.000
_reflns_Friedel_fraction_full .
_reflns_Friedel_fraction_max .
_reflns_number_gt 3284
_reflns_number_total 5697
_reflns_threshold_expression 'I > 2\s(I)'
_cod_data_source_file nchem.2021-s5.cif
_cod_data_source_block 2-NaCl
_cod_depositor_comments
;

2023-04-19
Z value and formula fixed to values more according to usual
chemical conventions.                 miguel
;
_cod_original_formula_sum 'C184 H276 Cl4 N30 Na2 O18'
_cod_original_formula_weight 3384.11
_cod_original_formula_units_Z 4
_cod_original_sg_symbol_H-M 'C 2/c'
_cod_database_code 1551839
_shelx_space_group_comment
;
The symmetry employed for this shelxl refinement is uniquely defined
by the following loop, which should always be used as a source of
symmetry information in preference to the above space-group names.
They are only intended as comments.
;
_shelx_estimated_absorpt_t_min 0.975
_shelx_estimated_absorpt_t_max 0.989
_shelxl_version_number 2013-4

loop_
_space_group_symop_operation_xyz
'x, y, z'
'-x, y, -z+1/2'
'x+1/2, y+1/2, z'
'-x+1/2, y+1/2, -z+1/2'
'-x, -y, -z'
'x, -y, z-1/2'
'-x+1/2, -y+1/2, -z'
'x+1/2, -y+1/2, z-1/2'

loop_
_atom_site_label
_atom_site_type_symbol
_atom_site_fract_x
_atom_site_fract_y
_atom_site_fract_z
_atom_site_U_iso_or_equiv
_atom_site_adp_type
_atom_site_occupancy
_atom_site_site_symmetry_order
_atom_site_calc_flag
_atom_site_refinement_flags_posn
_atom_site_refinement_flags_adp
_atom_site_refinement_flags_occupancy
_atom_site_disorder_assembly
_atom_site_disorder_group
C1 C 0.3294(4) 1.1405(7) 0.5084(4) 0.022(4) Uani 1 1 d . U . . .
C2 C 0.2906(5) 1.1738(8) 0.4919(4) 0.038(4) Uani 1 1 d . U . . .
H2 H 0.2852 1.2202 0.4776 0.045 Uiso 1 1 calc R U . . .
C3 C 0.2596(4) 1.1262(8) 0.5000(4) 0.030(4) Uani 1 1 d . U . . .
H3 H 0.2303 1.1370 0.4928 0.036 Uiso 1 1 calc R U . . .
C4 C 0.2784(4) 1.0644(8) 0.5192(4) 0.023(4) Uani 1 1 d . U . . .
C5 C 0.2627(4) 0.9976(7) 0.5361(4) 0.020(3) Uani 1 1 d . U . . .
C6 C 0.2575(4) 0.9349(7) 0.5046(4) 0.023(4) Uani 1 1 d . U . . .
C7 C 0.2224(4) 0.8991(7) 0.4769(4) 0.027(4) Uani 1 1 d . U . . .
H7 H 0.1938 0.9102 0.4742 0.033 Uiso 1 1 calc R U . . .
C8 C 0.2353(4) 0.8438(7) 0.4535(4) 0.023(3) Uani 1 1 d . U . . .
H8 H 0.2175 0.8119 0.4319 0.027 Uiso 1 1 calc R U . . .
C9 C 0.2796(4) 0.8452(7) 0.4685(4) 0.022(4) Uani 1 1 d . U . . .
C10 C 0.3108(4) 0.7953(7) 0.4564(4) 0.026(4) Uani 1 1 d . U . . .
C11 C 0.3342(4) 0.8325(7) 0.4284(5) 0.024(4) Uani 1 1 d . U . . .
C12 C 0.3324(4) 0.8234(7) 0.3856(5) 0.026(4) Uani 1 1 d . U . . .
H12 H 0.3138 0.7910 0.3649 0.032 Uiso 1 1 calc R U . . .
C13 C 0.3627(4) 0.8702(7) 0.3767(5) 0.028(4) Uani 1 1 d . U . . .
H13 H 0.3679 0.8748 0.3491 0.033 Uiso 1 1 calc R U . . .
C14 C 0.3827(4) 0.9069(7) 0.4145(5) 0.023(4) Uani 1 1 d . U . . .
C15 C 0.4191(4) 0.9623(7) 0.4264(4) 0.024(4) Uani 1 1 d . U . . .
C16 C 0.4063(4) 1.0376(8) 0.4347(5) 0.024(4) Uani 1 1 d . U . . .
C17 C 0.4000(4) 1.0995(8) 0.4106(5) 0.032(4) Uani 1 1 d . U . . .
H17 H 0.4035 1.1043 0.3822 0.039 Uiso 1 1 calc R U . . .
C18 C 0.3876(4) 1.1561(8) 0.4338(5) 0.032(4) Uani 1 1 d . U . . .
H18 H 0.3821 1.2055 0.4243 0.038 Uiso 1 1 calc R U . . .
C19 C 0.3848(4) 1.1264(8) 0.4730(5) 0.031(4) Uani 1 1 d . U . . .
C20 C 0.3733(4) 1.1632(7) 0.5097(5) 0.028(4) Uani 1 1 d . U . . .
C21 C 0.2185(4) 1.0146(7) 0.5403(4) 0.035(4) Uani 1 1 d . U . . .
H21A H 0.2217 1.0498 0.5644 0.053 Uiso 1 1 calc R U . . .
H21B H 0.2059 0.9693 0.5470 0.053 Uiso 1 1 calc R U . . .
H21C H 0.2000 1.0352 0.5124 0.053 Uiso 1 1 calc R U . . .
C22 C 0.3426(4) 0.7637(7) 0.4983(4) 0.030(4) Uani 1 1 d . U . . .
H22A H 0.3605 0.7274 0.4901 0.046 Uiso 1 1 calc R U . . .
H22B H 0.3273 0.7401 0.5164 0.046 Uiso 1 1 calc R U . . .
H22C H 0.3605 0.8031 0.5154 0.046 Uiso 1 1 calc R U . . .
C23 C 0.2867(4) 0.7304(7) 0.4290(4) 0.036(4) Uani 1 1 d . U . . .
H23A H 0.2682 0.7481 0.4001 0.054 Uiso 1 1 calc R U . . .
H23B H 0.2693 0.7069 0.4449 0.054 Uiso 1 1 calc R U . . .
H23C H 0.3070 0.6950 0.4245 0.054 Uiso 1 1 calc R U . . .
C24 C 0.4355(4) 0.9655(7) 0.3859(4) 0.031(4) Uani 1 1 d . U . . .
H24A H 0.4608 0.9966 0.3930 0.047 Uiso 1 1 calc R U . . .
H24B H 0.4133 0.9860 0.3602 0.047 Uiso 1 1 calc R U . . .
H24C H 0.4426 0.9161 0.3787 0.047 Uiso 1 1 calc R U . . .
C25 C 0.3738(4) 1.2463(7) 0.5048(4) 0.045(4) Uani 1 1 d . U . . .
H25A H 0.4019 1.2620 0.5048 0.068 Uiso 1 1 calc R U . . .
H25B H 0.3674 1.2693 0.5298 0.068 Uiso 1 1 calc R U . . .
H25C H 0.3524 1.2609 0.4769 0.068 Uiso 1 1 calc R U . . .
C26 C 0.4058(4) 1.1439(7) 0.5559(4) 0.040(4) Uani 1 1 d . U . . .
H26A H 0.4075 1.0906 0.5596 0.060 Uiso 1 1 calc R U . . .
H26B H 0.3965 1.1657 0.5794 0.060 Uiso 1 1 calc R U . . .
H26C H 0.4338 1.1632 0.5578 0.060 Uiso 1 1 calc R U . . .
C27 C 0.2935(4) 0.9771(7) 0.5834(4) 0.030(4) Uani 1 1 d . U . . .
H27A H 0.3228 0.9757 0.5821 0.036 Uiso 1 1 calc R U . . .
H27B H 0.2923 1.0166 0.6043 0.036 Uiso 1 1 calc R U . . .
C28 C 0.2847(4) 0.9047(7) 0.6024(4) 0.036(4) Uani 1 1 d . U . . .
H28A H 0.2546 0.9038 0.6010 0.043 Uiso 1 1 calc R U . . .
H28B H 0.2890 0.8645 0.5834 0.043 Uiso 1 1 calc R U . . .
C29 C 0.3119(4) 0.8905(7) 0.6492(4) 0.032(4) Uani 1 1 d . U . . .
H29A H 0.3026 0.8442 0.6593 0.039 Uiso 1 1 calc R U . . .
H29B H 0.3072 0.9303 0.6683 0.039 Uiso 1 1 calc R U . . .
C30 C 0.3602(4) 0.8853(7) 0.6558(4) 0.037(4) Uani 1 1 d . U . . .
H30A H 0.3698 0.9320 0.6464 0.044 Uiso 1 1 calc R U . . .
H30B H 0.3759 0.8783 0.6877 0.044 Uiso 1 1 calc R U . . .
C31 C 0.3716(4) 0.7556(10) 0.6415(5) 0.040(4) Uani 1 1 d . U . . .
C32 C 0.3883(4) 0.7048(8) 0.6155(4) 0.031(4) Uani 1 1 d . U . . .
C33 C 0.3769(4) 0.6335(9) 0.6126(5) 0.044(4) Uani 1 1 d . U . . .
H33 H 0.3578 0.6162 0.6270 0.053 Uiso 1 1 calc R U . . .
C34 C 0.3932(5) 0.5861(8) 0.5886(5) 0.049(4) Uani 1 1 d . U . . .
H34 H 0.3851 0.5360 0.5857 0.059 Uiso 1 1 calc R U . . .
C35 C 0.4224(4) 0.6135(9) 0.5679(5) 0.044(4) Uani 1 1 d . U . . .
H35 H 0.4346 0.5831 0.5510 0.052 Uiso 1 1 calc R U . . .
C36 C 0.4317(4) 0.6870(9) 0.5741(5) 0.040(4) Uani 1 1 d . U . . .
C37 C 0.4650(5) 0.7182(10) 0.5549(5) 0.044(4) Uani 1 1 d . U . . .
C38 C 0.5021(4) 0.8307(8) 0.5455(5) 0.050(4) Uani 1 1 d . U . . .
H38A H 0.4995 0.8828 0.5527 0.060 Uiso 1 1 calc R U . . .
H38B H 0.5291 0.8122 0.5665 0.060 Uiso 1 1 calc R U . . .
C39 C 0.5045(4) 0.8263(8) 0.5002(5) 0.040(4) Uani 1 1 d . U . . .
H39A H 0.5100 0.7748 0.4941 0.048 Uiso 1 1 calc R U . . .
H39B H 0.5292 0.8556 0.4990 0.048 Uiso 1 1 calc R U . . .
C40 C 0.4660(4) 0.8521(7) 0.4642(4) 0.040(4) Uani 1 1 d . U . . .
H40A H 0.4415 0.8221 0.4651 0.048 Uiso 1 1 calc R U . . .
H40B H 0.4702 0.8429 0.4352 0.048 Uiso 1 1 calc R U . . .
C41 C 0.4547(4) 0.9327(7) 0.4664(4) 0.026(4) Uani 1 1 d . U . . .
H41A H 0.4465 0.9403 0.4934 0.032 Uiso 1 1 calc R U . . .
H41B H 0.4806 0.9622 0.4699 0.032 Uiso 1 1 calc R U . . .
C42 C 0.2250(4) 0.6322(7) 0.2563(4) 0.019(3) Uani 1 1 d . U . . .
C43 C 0.2048(4) 0.5667(8) 0.2489(4) 0.029(4) Uani 1 1 d . U . . .
H43 H 0.1758 0.5591 0.2321 0.035 Uiso 1 1 calc R U . . .
C44 C 0.2344(5) 0.5110(7) 0.2704(4) 0.031(4) Uani 1 1 d . U . . .
H44 H 0.2282 0.4603 0.2710 0.038 Uiso 1 1 calc R U . . .
C45 C 0.2727(4) 0.5426(8) 0.2898(4) 0.029(4) Uani 1 1 d . U . . .
C46 C 0.3146(4) 0.5117(7) 0.3159(5) 0.032(4) Uani 1 1 d . U . . .
C47 C 0.3426(4) 0.5010(8) 0.2871(5) 0.033(4) Uani 1 1 d . U . . .
C48 C 0.3526(4) 0.4382(8) 0.2692(5) 0.037(4) Uani 1 1 d . U . . .
H48 H 0.3435 0.3902 0.2731 0.045 Uiso 1 1 calc R U . . .
C49 C 0.3789(4) 0.4580(8) 0.2441(5) 0.045(4) Uani 1 1 d . U . . .
H49 H 0.3906 0.4251 0.2280 0.054 Uiso 1 1 calc R U . . .
C50 C 0.3849(4) 0.5329(8) 0.2465(5) 0.032(4) Uani 1 1 d . U . . .
C51 C 0.4083(4) 0.5841(7) 0.2259(4) 0.026(4) Uani 1 1 d . U . . .
C52 C 0.3803(4) 0.6279(7) 0.1881(5) 0.020(3) Uani 1 1 d . U . . .
C53 C 0.3707(4) 0.6209(8) 0.1434(5) 0.035(4) Uani 1 1 d . U . . .
H53 H 0.3818 0.5845 0.1288 0.042 Uiso 1 1 calc R U . . .
C54 C 0.3416(4) 0.6758(8) 0.1218(5) 0.032(4) Uani 1 1 d . U . . .
H54 H 0.3303 0.6838 0.0907 0.038 Uiso 1 1 calc R U . . .
C55 C 0.3327(4) 0.7160(7) 0.1545(5) 0.023(4) Uani 1 1 d . U . . .
C56 C 0.3036(4) 0.7799(7) 0.1506(4) 0.026(4) Uani 1 1 d . U . . .
C57 C 0.2633(4) 0.7585(6) 0.1593(5) 0.024(4) Uani 1 1 d . U . . .
C58 C 0.2225(4) 0.7508(7) 0.1312(5) 0.033(4) Uani 1 1 d . U . . .
H58 H 0.2135 0.7569 0.0998 0.040 Uiso 1 1 calc R U . . .
C59 C 0.1962(4) 0.7321(7) 0.1565(5) 0.030(4) Uani 1 1 d . U . . .
H59 H 0.1665 0.7234 0.1450 0.036 Uiso 1 1 calc R U . . .
C60 C 0.2201(4) 0.7286(6) 0.2000(5) 0.019(3) Uani 1 1 d . U . . .
C61 C 0.2094(4) 0.7088(7) 0.2412(4) 0.020(3) Uani 1 1 d . U . . .
C62 C 0.3074(4) 0.4371(7) 0.3342(5) 0.050(4) Uani 1 1 d . U . . .
H62A H 0.2900 0.4432 0.3537 0.075 Uiso 1 1 calc R U . . .
H62B H 0.3349 0.4157 0.3512 0.075 Uiso 1 1 calc R U . . .
H62C H 0.2928 0.4046 0.3095 0.075 Uiso 1 1 calc R U . . .
C63 C 0.4395(4) 0.5370(8) 0.2088(5) 0.055(5) Uani 1 1 d . U . . .
H63A H 0.4230 0.5041 0.1852 0.082 Uiso 1 1 calc R U . . .
H63B H 0.4580 0.5082 0.2334 0.082 Uiso 1 1 calc R U . . .
H63C H 0.4568 0.5695 0.1971 0.082 Uiso 1 1 calc R U . . .
C64 C 0.4373(4) 0.6351(7) 0.2619(4) 0.040(4) Uani 1 1 d . U . . .
H64A H 0.4525 0.6683 0.2482 0.060 Uiso 1 1 calc R U . . .
H64B H 0.4577 0.6055 0.2847 0.060 Uiso 1 1 calc R U . . .
H64C H 0.4199 0.6636 0.2756 0.060 Uiso 1 1 calc R U . . .
C65 C 0.2911(4) 0.8095(7) 0.1032(4) 0.037(4) Uani 1 1 d . U . . .
H65A H 0.3166 0.8248 0.0966 0.056 Uiso 1 1 calc R U . . .
H65B H 0.2721 0.8515 0.1003 0.056 Uiso 1 1 calc R U . . .
H65C H 0.2765 0.7711 0.0823 0.056 Uiso 1 1 calc R U . . .
C66 C 0.1603(4) 0.7102(7) 0.2293(4) 0.036(4) Uani 1 1 d . U . . .
H66A H 0.1479 0.6714 0.2078 0.054 Uiso 1 1 calc R U . . .
H66B H 0.1495 0.7578 0.2164 0.054 Uiso 1 1 calc R U . . .
H66C H 0.1527 0.7024 0.2563 0.054 Uiso 1 1 calc R U . . .
C67 C 0.2291(4) 0.7643(7) 0.2781(4) 0.029(4) Uani 1 1 d . U . . .
H67A H 0.2205 0.7527 0.3041 0.043 Uiso 1 1 calc R U . . .
H67B H 0.2193 0.8136 0.2675 0.043 Uiso 1 1 calc R U . . .
H67C H 0.2601 0.7621 0.2863 0.043 Uiso 1 1 calc R U . . .
C68 C 0.3245(4) 0.8410(6) 0.1836(4) 0.023(3) Uani 1 1 d . U . . .
H68A H 0.3052 0.8839 0.1771 0.027 Uiso 1 1 calc R U . . .
H68B H 0.3270 0.8240 0.2139 0.027 Uiso 1 1 calc R U . . .
C69 C 0.3679(4) 0.8663(7) 0.1837(4) 0.030(4) Uani 1 1 d . U . . .
H69A H 0.3669 0.8768 0.1528 0.036 Uiso 1 1 calc R U . . .
H69B H 0.3887 0.8264 0.1952 0.036 Uiso 1 1 calc R U . . .
C70 C 0.3828(4) 0.9349(7) 0.2121(4) 0.032(4) Uani 1 1 d . U . . .
H70A H 0.4106 0.9500 0.2100 0.038 Uiso 1 1 calc R U . . .
H70B H 0.3624 0.9749 0.1996 0.038 Uiso 1 1 calc R U . . .
C71 C 0.3871(4) 0.9261(7) 0.2613(4) 0.033(4) Uani 1 1 d . U . . .
H71A H 0.3970 0.9731 0.2767 0.039 Uiso 1 1 calc R U . . .
H71B H 0.3588 0.9155 0.2637 0.039 Uiso 1 1 calc R U . . .
C72 C 0.4576(5) 0.8793(9) 0.2978(4) 0.027(4) Uani 1 1 d . U . . .
C73 C 0.4824(4) 0.8162(8) 0.3229(4) 0.024(4) Uani 1 1 d . U . . .
C74 C 0.5237(4) 0.8049(8) 0.3222(4) 0.036(4) Uani 1 1 d . U . . .
H74 H 0.5358 0.8367 0.3059 0.043 Uiso 1 1 calc R U . . .
C75 C 0.5466(4) 0.7461(8) 0.3458(5) 0.043(4) Uani 1 1 d . U . . .
H75 H 0.5738 0.7346 0.3441 0.051 Uiso 1 1 calc R U . . .
C76 C 0.5293(5) 0.7047(8) 0.3717(5) 0.041(4) Uani 1 1 d . U . . .
H76 H 0.5450 0.6664 0.3899 0.050 Uiso 1 1 calc R U . . .
C77 C 0.4884(4) 0.7206(8) 0.3706(4) 0.024(4) Uani 1 1 d . U . . .
C78 C 0.4691(6) 0.6800(8) 0.4009(5) 0.044(4) Uani 1 1 d . U . . .
C79 C 0.4053(4) 0.6643(7) 0.4223(5) 0.042(4) Uani 1 1 d . U . . .
H79A H 0.3767 0.6867 0.4125 0.051 Uiso 1 1 calc R U . . .
H79B H 0.4207 0.6836 0.4523 0.051 Uiso 1 1 calc R U . . .
C80 C 0.4002(4) 0.5813(8) 0.4259(5) 0.050(4) Uani 1 1 d . U . . .
H80A H 0.4284 0.5601 0.4419 0.060 Uiso 1 1 calc R U . . .
H80B H 0.3816 0.5722 0.4442 0.060 Uiso 1 1 calc R U . . .
C81 C 0.3820(4) 0.5413(7) 0.3823(4) 0.036(4) Uani 1 1 d . U . . .
H81A H 0.3823 0.4881 0.3884 0.043 Uiso 1 1 calc R U . . .
H81B H 0.4008 0.5498 0.3641 0.043 Uiso 1 1 calc R U . . .
C82 C 0.3375(4) 0.5630(8) 0.3553(4) 0.042(4) Uani 1 1 d . U . . .
H82A H 0.3384 0.6129 0.3434 0.050 Uiso 1 1 calc R U . . .
H82B H 0.3202 0.5656 0.3755 0.050 Uiso 1 1 calc R U . . .
N1 N 0.3216(3) 1.0724(6) 0.5243(3) 0.028(3) Uani 1 1 d . U . . .
H1N H 0.3411 1.0391 0.5359 0.034 Uiso 1 1 calc R U . . .
N2 N 0.2923(3) 0.9013(6) 0.4977(3) 0.024(3) Uani 1 1 d . U . . .
H2N H 0.3189 0.9145 0.5105 0.028 Uiso 1 1 calc R U . . .
N3 N 0.3641(3) 0.8858(6) 0.4460(3) 0.026(3) Uani 1 1 d . U . . .
H3N H 0.3705 0.9038 0.4730 0.031 Uiso 1 1 calc R U . . .
N4 N 0.3963(3) 1.0550(6) 0.4731(3) 0.028(3) Uani 1 1 d . U . . .
H4N H 0.3972 1.0238 0.4945 0.034 Uiso 1 1 calc R U . . .
N5 N 0.3705(3) 0.8257(7) 0.6307(3) 0.034(3) Uani 1 1 d . U . . .
H5N H 0.3763 0.8371 0.6065 0.040 Uiso 1 1 calc R U . . .
N6 N 0.4150(4) 0.7312(6) 0.5963(4) 0.036(3) Uani 1 1 d . U . . .
N7 N 0.4665(3) 0.7896(7) 0.5535(3) 0.041(3) Uani 1 1 d . U . . .
H7N H 0.4455 0.8147 0.5575 0.049 Uiso 1 1 calc R U . . .
N8 N 0.2669(3) 0.6164(6) 0.2810(3) 0.028(3) Uani 1 1 d . U . . .
H8N H 0.2871 0.6494 0.2899 0.033 Uiso 1 1 calc R U . . .
N9 N 0.3613(3) 0.5584(6) 0.2727(3) 0.028(3) Uani 1 1 d . U . . .
H9N H 0.3588 0.6047 0.2791 0.034 Uiso 1 1 calc R U . . .
N10 N 0.3561(3) 0.6855(6) 0.1943(4) 0.026(3) Uani 1 1 d . U . . .
H10N H 0.3557 0.7008 0.2204 0.031 Uiso 1 1 calc R U . . .
N11 N 0.2617(3) 0.7440(5) 0.2017(3) 0.021(3) Uani 1 1 d . U . . .
H11N H 0.2838 0.7443 0.2260 0.025 Uiso 1 1 calc R U . . .
N12 N 0.4277(4) 0.6881(5) 0.3921(4) 0.036(3) Uani 1 1 d . U . . .
H12N H 0.4130 0.7089 0.3668 0.043 Uiso 1 1 calc R U . . .
N13 N 0.4647(3) 0.7745(6) 0.3456(4) 0.027(3) Uani 1 1 d . U . . .
N14 N 0.4158(3) 0.8696(5) 0.2837(3) 0.023(3) Uani 1 1 d . U . . .
H14N H 0.4054 0.8271 0.2882 0.027 Uiso 1 1 calc R U . . .
O1 O 0.3616(3) 0.7336(5) 0.6738(3) 0.053(3) Uani 1 1 d . U . . .
O2 O 0.4902(3) 0.6765(6) 0.5457(3) 0.059(3) Uani 1 1 d . U . . .
O3 O 0.4921(3) 0.6418(5) 0.4317(4) 0.061(3) Uani 1 1 d . U . . .
O4 O 0.4751(3) 0.9360(5) 0.2924(3) 0.044(3) Uani 1 1 d . U . . .
O5 O 0.4955(6) 0.4864(11) 0.4386(8) 0.082(7) Uani 0.5 1 d . U P . .
O6 O 0.5826(8) 0.6087(13) 0.5357(9) 0.116(9) Uani 0.5 1 d . U P . .
O7 O 0.5462(5) 0.9230(7) 0.7485(6) 0.166(7) Uani 1 1 d . U . . .
O8 O 0.5209(3) 0.8300(6) 0.8324(4) 0.083(4) Uani 1 1 d . U . . .
O9 O 0.4399(3) 0.7346(6) 0.7443(4) 0.101(4) Uani 1 1 d . U . . .
C1A C 0.2400(5) 0.9405(8) 0.3422(5) 0.069(5) Uani 1 1 d . U . . .
H1A1 H 0.2543 0.9037 0.3644 0.104 Uiso 1 1 calc R U . . .
H1A2 H 0.2494 0.9355 0.3161 0.104 Uiso 1 1 calc R U . . .
H1A3 H 0.2092 0.9333 0.3333 0.104 Uiso 1 1 calc R U . . .
C2A C 0.2970(5) 1.0230(9) 0.3739(6) 0.090(6) Uani 1 1 d . U . . .
H2A1 H 0.3110 0.9881 0.3975 0.134 Uiso 1 1 calc R U . . .
H2A2 H 0.3047 1.0730 0.3847 0.134 Uiso 1 1 calc R U . . .
H2A3 H 0.3062 1.0139 0.3481 0.134 Uiso 1 1 calc R U . . .
C3A C 0.2367(5) 1.0217(9) 0.4002(5) 0.081(6) Uani 1 1 d . U . . .
H3A1 H 0.2060 1.0135 0.3915 0.122 Uiso 1 1 calc R U . . .
H3A2 H 0.2432 1.0712 0.4123 0.122 Uiso 1 1 calc R U . . .
H3A3 H 0.2514 0.9858 0.4228 0.122 Uiso 1 1 calc R U . . .
C4A C 0.2294(4) 1.0685(8) 0.3265(5) 0.046(4) Uani 1 1 d . U . . .
H4A1 H 0.2397 1.0630 0.3011 0.069 Uiso 1 1 calc R U . . .
H4A2 H 0.2359 1.1180 0.3388 0.069 Uiso 1 1 calc R U . . .
H4A3 H 0.1986 1.0607 0.3168 0.069 Uiso 1 1 calc R U . . .
O10 O 0.4578(3) 0.9771(6) 0.6546(3) 0.080(3) Uani 1 1 d . U . . .
Na1 Na 0.5000 0.8260(5) 0.7500 0.091(3) Uani 1 2 d S TU P . .
Na2 Na 0.5093(3) 0.5791(6) 0.5055(4) 0.058(3) Uani 0.5 1 d . U P . .
Cl1 Cl 0.39671(10) 0.93506(18) 0.55582(11) 0.0317(10) Uani 1 1 d . U . . .
Cl2 Cl 0.34885(9) 0.73353(17) 0.29092(10) 0.0295(10) Uani 1 1 d . U . . .
N1A N 0.2506(3) 1.0138(6) 0.3612(4) 0.029(3) Uani 1 1 d . U . . .

loop_
_atom_site_aniso_label
_atom_site_aniso_U_11
_atom_site_aniso_U_22
_atom_site_aniso_U_33
_atom_site_aniso_U_23
_atom_site_aniso_U_13
_atom_site_aniso_U_12
C1 0.023(8) 0.025(8) 0.021(7) -0.008(6) 0.010(6) 0.008(7)
C2 0.042(8) 0.041(8) 0.031(8) 0.001(7) 0.014(7) 0.002(7)
C3 0.021(7) 0.050(8) 0.020(7) 0.002(7) 0.010(6) 0.009(7)
C4 0.023(8) 0.031(8) 0.019(7) 0.003(6) 0.013(6) 0.004(7)
C5 0.015(7) 0.025(7) 0.021(7) -0.002(7) 0.007(6) -0.006(6)
C6 0.023(7) 0.034(8) 0.016(7) -0.002(7) 0.011(6) -0.004(7)
C7 0.025(7) 0.035(8) 0.021(7) -0.007(6) 0.006(6) -0.006(7)
C8 0.018(7) 0.024(7) 0.024(7) -0.001(6) 0.005(6) -0.001(6)
C9 0.020(8) 0.024(7) 0.025(7) -0.008(6) 0.013(6) -0.005(6)
C10 0.025(7) 0.031(8) 0.019(7) -0.005(7) 0.004(7) -0.015(7)
C11 0.018(7) 0.033(8) 0.024(8) -0.009(7) 0.010(7) -0.006(6)
C12 0.030(7) 0.025(7) 0.023(8) -0.002(6) 0.007(6) 0.003(6)
C13 0.023(7) 0.039(8) 0.025(8) -0.002(7) 0.012(6) -0.003(6)
C14 0.026(7) 0.020(7) 0.021(7) -0.001(6) 0.006(7) -0.014(6)
C15 0.022(7) 0.027(8) 0.025(7) -0.004(6) 0.010(6) -0.003(6)
C16 0.026(7) 0.029(8) 0.024(8) -0.005(7) 0.019(6) -0.006(6)
C17 0.033(7) 0.035(8) 0.029(8) -0.006(7) 0.010(6) -0.004(6)
C18 0.030(7) 0.034(8) 0.032(8) -0.002(7) 0.009(6) -0.004(6)
C19 0.030(7) 0.034(8) 0.033(8) -0.004(7) 0.016(6) 0.004(6)
C20 0.023(7) 0.030(8) 0.035(8) 0.002(7) 0.016(6) 0.000(6)
C21 0.037(9) 0.049(9) 0.027(9) -0.001(7) 0.022(7) 0.003(7)
C22 0.015(8) 0.047(9) 0.031(9) 0.002(7) 0.011(7) -0.010(7)
C23 0.037(8) 0.043(9) 0.038(9) 0.003(8) 0.026(7) -0.007(8)
C24 0.039(8) 0.039(9) 0.029(9) 0.005(7) 0.031(7) -0.001(7)
C25 0.054(9) 0.044(10) 0.050(10) -0.005(8) 0.033(8) 0.004(8)
C26 0.039(9) 0.060(10) 0.027(9) -0.017(8) 0.020(8) -0.010(8)
C27 0.034(7) 0.033(8) 0.028(8) 0.001(6) 0.016(6) 0.000(6)
C28 0.033(7) 0.039(8) 0.038(8) -0.003(7) 0.015(7) 0.002(6)
C29 0.045(8) 0.033(7) 0.026(8) -0.013(6) 0.021(6) -0.003(6)
C30 0.044(8) 0.037(8) 0.030(7) 0.000(7) 0.013(6) 0.001(6)
C31 0.040(8) 0.044(9) 0.040(8) -0.003(8) 0.017(7) -0.002(7)
C32 0.039(8) 0.034(8) 0.024(7) 0.001(7) 0.014(7) -0.010(7)
C33 0.037(8) 0.049(9) 0.048(8) -0.004(7) 0.017(7) 0.005(7)
C34 0.046(8) 0.046(8) 0.048(8) 0.000(7) 0.004(7) -0.004(7)
C35 0.041(8) 0.049(9) 0.040(8) 0.006(7) 0.012(7) 0.016(7)
C36 0.031(8) 0.045(9) 0.038(8) 0.008(7) 0.004(7) 0.002(7)
C37 0.041(8) 0.045(9) 0.046(8) 0.004(7) 0.013(7) 0.006(8)
C38 0.041(8) 0.054(8) 0.055(9) 0.000(7) 0.015(7) -0.008(7)
C39 0.039(8) 0.050(8) 0.041(8) 0.004(7) 0.026(7) -0.001(6)
C40 0.040(8) 0.046(8) 0.036(8) 0.005(7) 0.016(7) 0.000(7)
C41 0.021(7) 0.035(8) 0.027(7) 0.000(6) 0.011(6) -0.010(6)
C42 0.021(7) 0.017(8) 0.025(7) -0.004(6) 0.016(6) -0.008(7)
C43 0.025(7) 0.042(8) 0.024(7) -0.003(7) 0.013(6) -0.006(7)
C44 0.040(8) 0.017(7) 0.035(8) 0.012(6) 0.011(7) -0.002(7)
C45 0.024(8) 0.030(8) 0.035(8) 0.002(7) 0.013(6) -0.005(7)
C46 0.028(8) 0.025(8) 0.042(8) 0.005(7) 0.010(7) 0.002(6)
C47 0.033(8) 0.023(8) 0.045(8) 0.004(7) 0.015(7) 0.001(7)
C48 0.035(7) 0.025(8) 0.053(8) 0.002(7) 0.016(7) 0.003(7)
C49 0.050(8) 0.037(9) 0.050(8) -0.010(7) 0.019(7) 0.002(7)
C50 0.031(7) 0.025(8) 0.044(8) -0.002(7) 0.018(7) 0.000(7)
C51 0.026(7) 0.028(7) 0.027(8) -0.004(7) 0.013(7) -0.001(7)
C52 0.018(7) 0.023(7) 0.023(8) -0.005(7) 0.013(6) -0.005(6)
C53 0.037(8) 0.035(8) 0.036(8) -0.021(7) 0.016(7) -0.001(7)
C54 0.033(7) 0.044(8) 0.024(8) -0.007(7) 0.017(6) -0.009(7)
C55 0.022(7) 0.021(7) 0.024(8) 0.002(7) 0.006(7) -0.004(6)
C56 0.028(7) 0.028(8) 0.024(8) 0.007(7) 0.011(6) -0.005(7)
C57 0.029(8) 0.024(7) 0.019(8) -0.004(6) 0.007(7) -0.001(6)
C58 0.029(8) 0.049(8) 0.023(7) -0.012(6) 0.010(7) -0.011(6)
C59 0.014(7) 0.046(8) 0.028(8) -0.004(6) 0.006(7) 0.003(6)
C60 0.018(7) 0.020(7) 0.021(8) 0.004(6) 0.007(7) 0.000(6)
C61 0.020(7) 0.021(8) 0.020(7) -0.003(6) 0.008(6) 0.005(6)
C62 0.066(10) 0.027(9) 0.056(10) 0.011(8) 0.020(8) -0.005(8)
C63 0.054(10) 0.056(10) 0.069(11) -0.006(9) 0.039(9) 0.003(8)
C64 0.032(8) 0.042(9) 0.049(10) -0.009(8) 0.018(8) -0.001(7)
C65 0.036(9) 0.045(9) 0.032(10) 0.007(8) 0.012(7) -0.002(7)
C66 0.040(10) 0.044(9) 0.037(9) 0.003(7) 0.029(7) 0.004(7)
C67 0.031(8) 0.036(9) 0.024(8) -0.003(8) 0.015(7) 0.004(7)
C68 0.025(7) 0.019(7) 0.028(7) 0.002(6) 0.013(6) 0.001(6)
C69 0.026(7) 0.036(8) 0.032(7) -0.005(6) 0.014(6) -0.005(6)
C70 0.027(7) 0.029(7) 0.040(8) 0.003(7) 0.011(6) -0.005(6)
C71 0.025(7) 0.037(8) 0.039(8) -0.007(7) 0.015(6) 0.000(7)
C72 0.032(8) 0.025(8) 0.025(7) 0.001(7) 0.013(7) 0.000(7)
C73 0.016(7) 0.027(8) 0.031(8) 0.001(7) 0.010(6) 0.003(7)
C74 0.037(8) 0.035(8) 0.040(8) -0.008(7) 0.017(7) 0.001(7)
C75 0.034(8) 0.045(8) 0.048(8) -0.012(7) 0.012(7) -0.002(7)
C76 0.036(8) 0.036(8) 0.048(8) -0.007(7) 0.008(7) 0.010(7)
C77 0.021(7) 0.026(8) 0.025(7) -0.011(7) 0.008(6) -0.004(7)
C78 0.050(9) 0.038(8) 0.041(8) -0.006(7) 0.013(8) -0.001(7)
C79 0.039(7) 0.049(8) 0.041(8) 0.002(7) 0.016(7) -0.003(7)
C80 0.039(8) 0.053(9) 0.055(9) -0.006(7) 0.012(7) -0.006(7)
C81 0.035(8) 0.023(7) 0.045(8) 0.005(6) 0.007(7) 0.000(6)
C82 0.031(8) 0.049(8) 0.043(8) 0.002(7) 0.011(7) 0.003(7)
N1 0.021(7) 0.033(7) 0.034(6) 0.002(5) 0.014(5) 0.009(5)
N2 0.016(6) 0.033(6) 0.022(6) -0.009(6) 0.005(5) -0.014(5)
N3 0.029(6) 0.032(6) 0.019(6) -0.008(5) 0.012(6) -0.013(5)
N4 0.036(6) 0.021(7) 0.031(7) 0.005(5) 0.015(5) -0.010(5)
N5 0.040(6) 0.039(7) 0.029(6) 0.003(6) 0.020(5) -0.004(6)
N6 0.039(6) 0.046(7) 0.032(7) 0.005(6) 0.021(6) 0.000(6)
N7 0.033(6) 0.053(8) 0.044(7) -0.001(6) 0.023(5) -0.006(6)
N8 0.024(7) 0.027(7) 0.032(6) 0.000(5) 0.009(5) -0.004(5)
N9 0.030(6) 0.024(6) 0.034(6) 0.009(6) 0.016(5) 0.005(6)
N10 0.020(6) 0.036(7) 0.029(7) -0.011(6) 0.018(5) 0.000(5)
N11 0.021(6) 0.029(6) 0.017(7) -0.004(5) 0.010(5) 0.001(5)
N12 0.034(7) 0.036(6) 0.038(7) -0.004(5) 0.012(6) -0.001(6)
N13 0.025(6) 0.029(7) 0.027(6) 0.001(6) 0.008(6) 0.000(6)
N14 0.022(6) 0.021(6) 0.028(6) -0.002(5) 0.011(5) -0.008(5)
O1 0.078(7) 0.052(7) 0.044(7) 0.001(6) 0.039(6) -0.012(5)
O2 0.057(6) 0.068(7) 0.061(7) 0.008(5) 0.031(5) 0.015(5)
O3 0.046(6) 0.052(6) 0.070(7) 0.025(6) -0.002(5) 0.006(5)
O4 0.036(6) 0.037(7) 0.061(7) 0.004(5) 0.019(5) -0.011(5)
O5 0.065(10) 0.055(10) 0.121(11) 0.002(9) 0.023(9) 0.017(8)
O6 0.105(15) 0.102(16) 0.137(17) 0.056(14) 0.035(13) -0.036(13)
O7 0.136(11) 0.095(10) 0.194(13) 0.040(10) -0.051(10) -0.045(9)
O8 0.073(8) 0.097(9) 0.083(8) 0.018(7) 0.032(6) 0.016(6)
O9 0.069(8) 0.104(9) 0.125(10) 0.045(8) 0.022(7) -0.006(7)
C1A 0.088(11) 0.042(11) 0.066(11) -0.014(9) 0.008(9) 0.016(9)
C2A 0.052(12) 0.092(13) 0.114(14) 0.015(11) 0.010(10) 0.000(9)
C3A 0.118(13) 0.105(13) 0.045(10) 0.010(9) 0.061(10) 0.018(10)
C4A 0.053(10) 0.043(10) 0.052(10) 0.006(9) 0.031(8) 0.002(8)
O10 0.082(8) 0.088(8) 0.055(7) 0.000(6) 0.002(6) -0.025(6)
Na1 0.107(7) 0.082(6) 0.090(7) 0.000 0.039(5) 0.000
Na2 0.037(6) 0.086(7) 0.050(7) -0.014(6) 0.011(5) 0.027(6)
Cl1 0.031(2) 0.041(2) 0.027(2) -0.0043(18) 0.0137(18) -0.0043(18)
Cl2 0.030(2) 0.033(2) 0.028(2) -0.0034(18) 0.0140(18) -0.0008(17)
N1A 0.023(7) 0.030(7) 0.034(7) 0.010(6) 0.009(5) 0.012(5)

loop_
_atom_type_symbol
_atom_type_description
_atom_type_scat_dispersion_real
_atom_type_scat_dispersion_imag
_atom_type_scat_source
C C 0.0033 0.0016 'International Tables Vol C Tables 4.2.6.8 and 6.1.1.4'
H H 0.0000 0.0000 'International Tables Vol C Tables 4.2.6.8 and 6.1.1.4'
N N 0.0061 0.0033 'International Tables Vol C Tables 4.2.6.8 and 6.1.1.4'
O O 0.0106 0.0060 'International Tables Vol C Tables 4.2.6.8 and 6.1.1.4'
Na Na 0.0362 0.0249 'International Tables Vol C Tables 4.2.6.8 and 6.1.1.4'
Cl Cl 0.1484 0.1585 'International Tables Vol C Tables 4.2.6.8 and 6.1.1.4'

loop_
_geom_angle_atom_site_label_1
_geom_angle_atom_site_label_2
_geom_angle_atom_site_label_3
_geom_angle
_geom_angle_site_symmetry_1
_geom_angle_site_symmetry_3
C2 C1 N1 105.8(11) . .
C2 C1 C20 132.3(13) . .
N1 C1 C20 121.8(11) . .
C1 C2 C3 107.7(13) . .
C1 C2 H2 126.1 . .
C3 C2 H2 126.1 . .
C4 C3 C2 109.8(12) . .
C4 C3 H3 125.1 . .
C2 C3 H3 125.1 . .
C3 C4 N1 105.8(11) . .
C3 C4 C5 133.6(12) . .
N1 C4 C5 120.5(12) . .
C4 C5 C6 111.4(10) . .
C4 C5 C21 108.6(10) . .
C6 C5 C21 107.6(10) . .
C4 C5 C27 110.2(10) . .
C6 C5 C27 110.9(10) . .
C21 C5 C27 108.0(10) . .
C7 C6 N2 105.5(11) . .
C7 C6 C5 133.0(12) . .
N2 C6 C5 121.5(12) . .
C6 C7 C8 109.8(12) . .
C6 C7 H7 125.1 . .
C8 C7 H7 125.1 . .
C9 C8 C7 106.1(12) . .
C9 C8 H8 127.0 . .
C7 C8 H8 127.0 . .
N2 C9 C8 108.1(11) . .
N2 C9 C10 122.6(11) . .
C8 C9 C10 129.4(12) . .
C11 C10 C23 106.6(10) . .
C11 C10 C9 113.6(11) . .
C23 C10 C9 109.3(10) . .
C11 C10 C22 109.8(10) . .
C23 C10 C22 107.0(11) . .
C9 C10 C22 110.2(10) . .
C12 C11 N3 106.7(11) . .
C12 C11 C10 132.0(13) . .
N3 C11 C10 121.3(11) . .
C11 C12 C13 108.8(12) . .
C11 C12 H12 125.6 . .
C13 C12 H12 125.6 . .
C14 C13 C12 107.5(12) . .
C14 C13 H13 126.3 . .
C12 C13 H13 126.3 . .
C13 C14 N3 107.2(11) . .
C13 C14 C15 132.4(12) . .
N3 C14 C15 120.4(11) . .
C16 C15 C41 111.6(11) . .
C16 C15 C14 114.0(10) . .
C41 C15 C14 108.2(10) . .
C16 C15 C24 107.9(10) . .
C41 C15 C24 108.6(10) . .
C14 C15 C24 106.3(10) . .
C17 C16 N4 105.5(12) . .
C17 C16 C15 132.7(12) . .
N4 C16 C15 121.7(12) . .
C16 C17 C18 109.9(12) . .
C16 C17 H17 125.1 . .
C18 C17 H17 125.1 . .
C19 C18 C17 107.3(12) . .
C19 C18 H18 126.3 . .
C17 C18 H18 126.3 . .
C18 C19 N4 106.1(11) . .
C18 C19 C20 129.1(13) . .
N4 C19 C20 124.8(13) . .
C19 C20 C1 110.1(11) . .
C19 C20 C25 110.7(11) . .
C1 C20 C25 108.2(10) . .
C19 C20 C26 111.0(10) . .
C1 C20 C26 109.6(10) . .
C25 C20 C26 107.1(11) . .
C5 C21 H21A 109.5 . .
C5 C21 H21B 109.5 . .
H21A C21 H21B 109.5 . .
C5 C21 H21C 109.5 . .
H21A C21 H21C 109.5 . .
H21B C21 H21C 109.5 . .
C10 C22 H22A 109.5 . .
C10 C22 H22B 109.5 . .
H22A C22 H22B 109.5 . .
C10 C22 H22C 109.5 . .
H22A C22 H22C 109.5 . .
H22B C22 H22C 109.5 . .
C10 C23 H23A 109.5 . .
C10 C23 H23B 109.5 . .
H23A C23 H23B 109.5 . .
C10 C23 H23C 109.5 . .
H23A C23 H23C 109.5 . .
H23B C23 H23C 109.5 . .
C15 C24 H24A 109.5 . .
C15 C24 H24B 109.5 . .
H24A C24 H24B 109.5 . .
C15 C24 H24C 109.5 . .
H24A C24 H24C 109.5 . .
H24B C24 H24C 109.5 . .
C20 C25 H25A 109.5 . .
C20 C25 H25B 109.5 . .
H25A C25 H25B 109.5 . .
C20 C25 H25C 109.5 . .
H25A C25 H25C 109.5 . .
H25B C25 H25C 109.5 . .
C20 C26 H26A 109.5 . .
C20 C26 H26B 109.5 . .
H26A C26 H26B 109.5 . .
C20 C26 H26C 109.5 . .
H26A C26 H26C 109.5 . .
H26B C26 H26C 109.5 . .
C28 C27 C5 116.1(10) . .
C28 C27 H27A 108.3 . .
C5 C27 H27A 108.3 . .
C28 C27 H27B 108.3 . .
C5 C27 H27B 108.3 . .
H27A C27 H27B 107.4 . .
C29 C28 C27 114.5(11) . .
C29 C28 H28A 108.6 . .
C27 C28 H28A 108.6 . .
C29 C28 H28B 108.6 . .
C27 C28 H28B 108.6 . .
H28A C28 H28B 107.6 . .
C28 C29 C30 114.3(10) . .
C28 C29 H29A 108.7 . .
C30 C29 H29A 108.7 . .
C28 C29 H29B 108.7 . .
C30 C29 H29B 108.7 . .
H29A C29 H29B 107.6 . .
N5 C30 C29 112.8(10) . .
N5 C30 H30A 109.0 . .
C29 C30 H30A 109.0 . .
N5 C30 H30B 109.0 . .
C29 C30 H30B 109.0 . .
H30A C30 H30B 107.8 . .
O1 C31 N5 122.2(14) . .
O1 C31 C32 120.8(15) . .
N5 C31 C32 117.0(14) . .
N6 C32 C33 122.5(13) . .
N6 C32 C31 117.5(14) . .
C33 C32 C31 120.0(14) . .
C32 C33 C34 119.5(14) . .
C32 C33 H33 120.2 . .
C34 C33 H33 120.2 . .
C33 C34 C35 118.9(14) . .
C33 C34 H34 120.6 . .
C35 C34 H34 120.6 . .
C36 C35 C34 115.5(13) . .
C36 C35 H35 122.3 . .
C34 C35 H35 122.3 . .
N6 C36 C35 124.4(13) . .
N6 C36 C37 118.1(14) . .
C35 C36 C37 117.5(15) . .
O2 C37 N7 124.9(15) . .
O2 C37 C36 119.7(15) . .
N7 C37 C36 115.1(14) . .
C39 C38 N7 115.9(11) . .
C39 C38 H38A 108.3 . .
N7 C38 H38A 108.3 . .
C39 C38 H38B 108.3 . .
N7 C38 H38B 108.3 . .
H38A C38 H38B 107.4 . .
C38 C39 C40 115.3(11) . .
C38 C39 H39A 108.4 . .
C40 C39 H39A 108.4 . .
C38 C39 H39B 108.4 . .
C40 C39 H39B 108.4 . .
H39A C39 H39B 107.5 . .
C39 C40 C41 115.5(11) . .
C39 C40 H40A 108.4 . .
C41 C40 H40A 108.4 . .
C39 C40 H40B 108.4 . .
C41 C40 H40B 108.4 . .
H40A C40 H40B 107.5 . .
C15 C41 C40 115.9(11) . .
C15 C41 H41A 108.3 . .
C40 C41 H41A 108.3 . .
C15 C41 H41B 108.3 . .
C40 C41 H41B 108.3 . .
H41A C41 H41B 107.4 . .
C43 C42 N8 105.3(11) . .
C43 C42 C61 131.3(13) . .
N8 C42 C61 123.3(11) . .
C42 C43 C44 108.7(12) . .
C42 C43 H43 125.7 . .
C44 C43 H43 125.7 . .
C45 C44 C43 108.4(12) . .
C45 C44 H44 125.8 . .
C43 C44 H44 125.8 . .
C44 C45 N8 106.1(12) . .
C44 C45 C46 131.9(13) . .
N8 C45 C46 122.0(12) . .
C45 C46 C47 111.1(11) . .
C45 C46 C82 110.4(11) . .
C47 C46 C82 109.1(10) . .
C45 C46 C62 108.6(11) . .
C47 C46 C62 108.5(11) . .
C82 C46 C62 109.1(11) . .
C48 C47 N9 107.9(12) . .
C48 C47 C46 129.5(13) . .
N9 C47 C46 122.5(12) . .
C47 C48 C49 107.3(13) . .
C47 C48 H48 126.4 . .
C49 C48 H48 126.4 . .
C50 C49 C48 109.1(12) . .
C50 C49 H49 125.4 . .
C48 C49 H49 125.4 . .
C49 C50 N9 105.4(11) . .
C49 C50 C51 132.9(13) . .
N9 C50 C51 121.6(12) . .
C50 C51 C52 114.1(10) . .
C50 C51 C64 110.0(10) . .
C52 C51 C64 110.6(11) . .
C50 C51 C63 107.7(11) . .
C52 C51 C63 108.8(11) . .
C64 C51 C63 105.3(10) . .
C53 C52 N10 105.6(12) . .
C53 C52 C51 132.0(13) . .
N10 C52 C51 122.3(12) . .
C52 C53 C54 109.6(12) . .
C52 C53 H53 125.2 . .
C54 C53 H53 125.2 . .
C55 C54 C53 107.1(12) . .
C55 C54 H54 126.5 . .
C53 C54 H54 126.5 . .
C54 C55 N10 106.4(11) . .
C54 C55 C56 130.0(13) . .
N10 C55 C56 123.6(12) . .
C55 C56 C57 112.0(10) . .
C55 C56 C65 108.8(11) . .
C57 C56 C65 107.2(10) . .
C55 C56 C68 111.9(10) . .
C57 C56 C68 107.2(10) . .
C65 C56 C68 109.6(10) . .
C58 C57 N11 106.0(11) . .
C58 C57 C56 131.3(12) . .
N11 C57 C56 122.7(12) . .
C57 C58 C59 108.5(12) . .
C57 C58 H58 125.7 . .
C59 C58 H58 125.7 . .
C60 C59 C58 109.0(12) . .
C60 C59 H59 125.5 . .
C58 C59 H59 125.5 . .
C59 C60 N11 106.0(11) . .
C59 C60 C61 132.2(12) . .
N11 C60 C61 121.6(11) . .
C60 C61 C42 110.1(9) . .
C60 C61 C67 110.0(10) . .
C42 C61 C67 110.6(10) . .
C60 C61 C66 108.0(10) . .
C42 C61 C66 108.6(10) . .
C67 C61 C66 109.4(9) . .
C46 C62 H62A 109.5 . .
C46 C62 H62B 109.5 . .
H62A C62 H62B 109.5 . .
C46 C62 H62C 109.5 . .
H62A C62 H62C 109.5 . .
H62B C62 H62C 109.5 . .
C51 C63 H63A 109.5 . .
C51 C63 H63B 109.5 . .
H63A C63 H63B 109.5 . .
C51 C63 H63C 109.5 . .
H63A C63 H63C 109.5 . .
H63B C63 H63C 109.5 . .
C51 C64 H64A 109.5 . .
C51 C64 H64B 109.5 . .
H64A C64 H64B 109.5 . .
C51 C64 H64C 109.5 . .
H64A C64 H64C 109.5 . .
H64B C64 H64C 109.5 . .
C56 C65 H65A 109.5 . .
C56 C65 H65B 109.5 . .
H65A C65 H65B 109.5 . .
C56 C65 H65C 109.5 . .
H65A C65 H65C 109.5 . .
H65B C65 H65C 109.5 . .
C61 C66 H66A 109.5 . .
C61 C66 H66B 109.5 . .
H66A C66 H66B 109.5 . .
C61 C66 H66C 109.5 . .
H66A C66 H66C 109.5 . .
H66B C66 H66C 109.5 . .
C61 C67 H67A 109.5 . .
C61 C67 H67B 109.5 . .
H67A C67 H67B 109.5 . .
C61 C67 H67C 109.5 . .
H67A C67 H67C 109.5 . .
H67B C67 H67C 109.5 . .
C69 C68 C56 116.2(10) . .
C69 C68 H68A 108.2 . .
C56 C68 H68A 108.2 . .
C69 C68 H68B 108.2 . .
C56 C68 H68B 108.2 . .
H68A C68 H68B 107.4 . .
C68 C69 C70 112.0(10) . .
C68 C69 H69A 109.2 . .
C70 C69 H69A 109.2 . .
C68 C69 H69B 109.2 . .
C70 C69 H69B 109.2 . .
H69A C69 H69B 107.9 . .
C71 C70 C69 115.1(10) . .
C71 C70 H70A 108.5 . .
C69 C70 H70A 108.5 . .
C71 C70 H70B 108.5 . .
C69 C70 H70B 108.5 . .
H70A C70 H70B 107.5 . .
N14 C71 C70 114.3(10) . .
N14 C71 H71A 108.7 . .
C70 C71 H71A 108.7 . .
N14 C71 H71B 108.7 . .
C70 C71 H71B 108.7 . .
H71A C71 H71B 107.6 . .
O4 C72 N14 123.9(13) . .
O4 C72 C73 121.5(14) . .
N14 C72 C73 114.5(13) . .
N13 C73 C74 122.7(13) . .
N13 C73 C72 118.4(12) . .
C74 C73 C72 118.9(13) . .
C73 C74 C75 118.4(13) . .
C73 C74 H74 120.8 . .
C75 C74 H74 120.8 . .
C76 C75 C74 119.2(13) . .
C76 C75 H75 120.4 . .
C74 C75 H75 120.4 . .
C75 C76 C77 117.9(14) . .
C75 C76 H76 121.1 . .
C77 C76 H76 121.1 . .
N13 C77 C76 123.6(12) . .
N13 C77 C78 116.4(12) . .
C76 C77 C78 119.8(14) . .
O3 C78 N12 124.4(14) . .
O3 C78 C77 119.8(15) . .
N12 C78 C77 115.9(14) . .
N12 C79 C80 115.9(11) . .
N12 C79 H79A 108.3 . .
C80 C79 H79A 108.3 . .
N12 C79 H79B 108.3 . .
C80 C79 H79B 108.3 . .
H79A C79 H79B 107.4 . .
C81 C80 C79 115.5(12) . .
C81 C80 H80A 108.4 . .
C79 C80 H80A 108.4 . .
C81 C80 H80B 108.4 . .
C79 C80 H80B 108.4 . .
H80A C80 H80B 107.5 . .
C80 C81 C82 115.0(11) . .
C80 C81 H81A 108.5 . .
C82 C81 H81A 108.5 . .
C80 C81 H81B 108.5 . .
C82 C81 H81B 108.5 . .
H81A C81 H81B 107.5 . .
C81 C82 C46 115.8(11) . .
C81 C82 H82A 108.3 . .
C46 C82 H82A 108.3 . .
C81 C82 H82B 108.3 . .
C46 C82 H82B 108.3 . .
H82A C82 H82B 107.4 . .
C4 N1 C1 110.8(10) . .
C4 N1 H1N 124.6 . .
C1 N1 H1N 124.6 . .
C9 N2 C6 110.5(10) . .
C9 N2 H2N 124.8 . .
C6 N2 H2N 124.8 . .
C11 N3 C14 109.6(10) . .
C11 N3 H3N 125.2 . .
C14 N3 H3N 125.2 . .
C19 N4 C16 111.2(11) . .
C19 N4 H4N 124.4 . .
C16 N4 H4N 124.4 . .
C31 N5 C30 125.3(11) . .
C31 N5 H5N 117.4 . .
C30 N5 H5N 117.4 . .
C36 N6 C32 119.2(13) . .
C37 N7 C38 123.3(12) . .
C37 N7 H7N 118.3 . .
C38 N7 H7N 118.3 . .
C42 N8 C45 111.5(11) . .
C42 N8 H8N 124.2 . .
C45 N8 H8N 124.2 . .
C47 N9 C50 110.2(11) . .
C47 N9 H9N 124.9 . .
C50 N9 H9N 124.9 . .
C52 N10 C55 111.3(11) . .
C52 N10 H10N 124.4 . .
C55 N10 H10N 124.4 . .
C57 N11 C60 110.4(10) . .
C57 N11 H11N 124.8 . .
C60 N11 H11N 124.8 . .
C78 N12 C79 123.0(12) . .
C78 N12 H12N 118.5 . .
C79 N12 H12N 118.5 . .
C73 N13 C77 117.9(11) . .
C72 N14 C71 121.9(11) . .
C72 N14 H14N 119.0 . .
C71 N14 H14N 119.0 . .
C37 O2 Na2 154.4(10) . .
C78 O3 Na2 153.0(10) . .
Na2 O5 Na2 74.7(8) 5_666 .
N1A C1A H1A1 109.5 . .
N1A C1A H1A2 109.5 . .
H1A1 C1A H1A2 109.5 . .
N1A C1A H1A3 109.5 . .
H1A1 C1A H1A3 109.5 . .
H1A2 C1A H1A3 109.5 . .
N1A C2A H2A1 109.5 . .
N1A C2A H2A2 109.5 . .
H2A1 C2A H2A2 109.5 . .
N1A C2A H2A3 109.5 . .
H2A1 C2A H2A3 109.5 . .
H2A2 C2A H2A3 109.5 . .
N1A C3A H3A1 109.5 . .
N1A C3A H3A2 109.5 . .
H3A1 C3A H3A2 109.5 . .
N1A C3A H3A3 109.5 . .
H3A1 C3A H3A3 109.5 . .
H3A2 C3A H3A3 109.5 . .
N1A C4A H4A1 109.5 . .
N1A C4A H4A2 109.5 . .
H4A1 C4A H4A2 109.5 . .
N1A C4A H4A3 109.5 . .
H4A1 C4A H4A3 109.5 . .
H4A2 C4A H4A3 109.5 . .
O7 Na1 O7 82.4(9) . 2_656
O7 Na1 O8 85.4(5) . 2_656
O7 Na1 O8 92.1(5) 2_656 2_656
O7 Na1 O8 92.1(5) . .
O7 Na1 O8 85.4(5) 2_656 .
O8 Na1 O8 176.6(7) 2_656 .
O7 Na1 O9 170.5(5) . .
O7 Na1 O9 89.5(5) 2_656 .
O8 Na1 O9 89.9(4) 2_656 .
O8 Na1 O9 92.3(4) . .
O7 Na1 O9 89.6(5) . 2_656
O7 Na1 O9 170.5(5) 2_656 2_656
O8 Na1 O9 92.3(4) 2_656 2_656
O8 Na1 O9 89.9(4) . 2_656
O9 Na1 O9 98.8(6) . 2_656
O5 Na2 O6 97.6(9) 5_666 .
O5 Na2 O2 82.7(7) 5_666 .
O6 Na2 O2 91.7(8) . .
O5 Na2 O3 162.7(8) 5_666 .
O6 Na2 O3 99.7(7) . .
O2 Na2 O3 98.0(5) . .
O5 Na2 O5 105.3(8) 5_666 .
O6 Na2 O5 111.1(9) . .
O2 Na2 O5 154.2(7) . .
O3 Na2 O5 67.1(6) . .
O5 Na2 Na2 59.6(7) 5_666 5_666
O6 Na2 Na2 114.8(8) . 5_666
O2 Na2 Na2 135.3(7) . 5_666
O3 Na2 Na2 111.1(6) . 5_666
O5 Na2 Na2 45.6(5) . 5_666
C2A N1A C1A 108.0(11) . .
C2A N1A C4A 109.4(11) . .
C1A N1A C4A 108.3(11) . .
C2A N1A C3A 110.3(12) . .
C1A N1A C3A 109.8(11) . .
C4A N1A C3A 110.9(10) . .

loop_
_geom_bond_atom_site_label_1
_geom_bond_atom_site_label_2
_geom_bond_distance
_geom_bond_site_symmetry_2
C1 C2 1.369(16) .
C1 N1 1.400(14) .
C1 C20 1.507(17) .
C2 C3 1.435(16) .
C2 H2 0.9500 .
C3 C4 1.340(16) .
C3 H3 0.9500 .
C4 N1 1.402(14) .
C4 C5 1.492(17) .
C5 C6 1.495(17) .
C5 C21 1.552(15) .
C5 C27 1.568(16) .
C6 C7 1.381(16) .
C6 N2 1.390(14) .
C7 C8 1.401(15) .
C7 H7 0.9500 .
C8 C9 1.396(15) .
C8 H8 0.9500 .
C9 N2 1.355(14) .
C9 C10 1.522(17) .
C10 C11 1.520(17) .
C10 C23 1.536(16) .
C10 C22 1.522(16) .
C11 C12 1.351(15) .
C11 N3 1.376(14) .
C12 C13 1.419(16) .
C12 H12 0.9500 .
C13 C14 1.350(16) .
C13 H13 0.9500 .
C14 N3 1.391(14) .
C14 C15 1.529(17) .
C15 C16 1.490(17) .
C15 C41 1.531(16) .
C15 C24 1.553(15) .
C16 C17 1.343(16) .
C16 N4 1.404(14) .
C17 C18 1.407(16) .
C17 H17 0.9500 .
C18 C19 1.391(16) .
C18 H18 0.9500 .
C19 N4 1.358(15) .
C19 C20 1.499(17) .
C20 C25 1.527(17) .
C20 C26 1.557(17) .
C21 H21A 0.9800 .
C21 H21B 0.9800 .
C21 H21C 0.9800 .
C22 H22A 0.9800 .
C22 H22B 0.9800 .
C22 H22C 0.9800 .
C23 H23A 0.9800 .
C23 H23B 0.9800 .
C23 H23C 0.9800 .
C24 H24A 0.9800 .
C24 H24B 0.9800 .
C24 H24C 0.9800 .
C25 H25A 0.9800 .
C25 H25B 0.9800 .
C25 H25C 0.9800 .
C26 H26A 0.9800 .
C26 H26B 0.9800 .
C26 H26C 0.9800 .
C27 C28 1.521(16) .
C27 H27A 0.9900 .
C27 H27B 0.9900 .
C28 C29 1.494(16) .
C28 H28A 0.9900 .
C28 H28B 0.9900 .
C29 C30 1.558(16) .
C29 H29A 0.9900 .
C29 H29B 0.9900 .
C30 N5 1.452(15) .
C30 H30A 0.9900 .
C30 H30B 0.9900 .
C31 O1 1.244(15) .
C31 N5 1.323(16) .
C31 C32 1.467(19) .
C32 N6 1.321(14) .
C32 C33 1.352(17) .
C33 C34 1.375(17) .
C33 H33 0.9500 .
C34 C35 1.428(17) .
C34 H34 0.9500 .
C35 C36 1.378(18) .
C35 H35 0.9500 .
C36 N6 1.308(16) .
C36 C37 1.538(19) .
C37 O2 1.236(15) .
C37 N7 1.308(16) .
C38 C39 1.471(16) .
C38 N7 1.489(15) .
C38 H38A 0.9900 .
C38 H38B 0.9900 .
C39 C40 1.495(17) .
C39 H39A 0.9900 .
C39 H39B 0.9900 .
C40 C41 1.529(16) .
C40 H40A 0.9900 .
C40 H40B 0.9900 .
C41 H41A 0.9900 .
C41 H41B 0.9900 .
C42 C43 1.356(15) .
C42 N8 1.392(14) .
C42 C61 1.516(16) .
C43 C44 1.428(16) .
C43 H43 0.9500 .
C44 C45 1.353(16) .
C44 H44 0.9500 .
C45 N8 1.377(15) .
C45 C46 1.487(17) .
C46 C47 1.517(17) .
C46 C82 1.554(17) .
C46 C62 1.532(17) .
C47 C48 1.368(16) .
C47 N9 1.371(15) .
C48 C49 1.410(17) .
C48 H48 0.9500 .
C49 C50 1.382(17) .
C49 H49 0.9500 .
C50 N9 1.395(14) .
C50 C51 1.497(17) .
C51 C52 1.494(17) .
C51 C64 1.547(16) .
C51 C63 1.573(16) .
C52 C53 1.358(16) .
C52 N10 1.379(14) .
C53 C54 1.409(17) .
C53 H53 0.9500 .
C54 C55 1.380(16) .
C54 H54 0.9500 .
C55 N10 1.371(14) .
C55 C56 1.496(17) .
C56 C57 1.506(17) .
C56 C65 1.528(16) .
C56 C68 1.537(16) .
C57 C58 1.370(16) .
C57 N11 1.389(14) .
C58 C59 1.411(15) .
C58 H58 0.9500 .
C59 C60 1.357(15) .
C59 H59 0.9500 .
C60 N11 1.398(13) .
C60 C61 1.507(16) .
C61 C67 1.529(15) .
C61 C66 1.553(15) .
C62 H62A 0.9800 .
C62 H62B 0.9800 .
C62 H62C 0.9800 .
C63 H63A 0.9800 .
C63 H63B 0.9800 .
C63 H63C 0.9800 .
C64 H64A 0.9800 .
C64 H64B 0.9800 .
C64 H64C 0.9800 .
C65 H65A 0.9800 .
C65 H65B 0.9800 .
C65 H65C 0.9800 .
C66 H66A 0.9800 .
C66 H66B 0.9800 .
C66 H66C 0.9800 .
C67 H67A 0.9800 .
C67 H67B 0.9800 .
C67 H67C 0.9800 .
C68 C69 1.518(14) .
C68 H68A 0.9900 .
C68 H68B 0.9900 .
C69 C70 1.532(16) .
C69 H69A 0.9900 .
C69 H69B 0.9900 .
C70 C71 1.531(16) .
C70 H70A 0.9900 .
C70 H70B 0.9900 .
C71 N14 1.430(14) .
C71 H71A 0.9900 .
C71 H71B 0.9900 .
C72 O4 1.228(14) .
C72 N14 1.330(15) .
C72 C73 1.490(18) .
C73 N13 1.312(14) .
C73 C74 1.397(16) .
C74 C75 1.390(17) .
C74 H74 0.9500 .
C75 C76 1.372(17) .
C75 H75 0.9500 .
C76 C77 1.381(16) .
C76 H76 0.9500 .
C77 N13 1.348(15) .
C77 C78 1.516(18) .
C78 O3 1.245(16) .
C78 N12 1.322(16) .
C79 N12 1.458(14) .
C79 C80 1.535(17) .
C79 H79A 0.9900 .
C79 H79B 0.9900 .
C80 C81 1.512(17) .
C80 H80A 0.9900 .
C80 H80B 0.9900 .
C81 C82 1.508(16) .
C81 H81A 0.9900 .
C81 H81B 0.9900 .
C82 H82A 0.9900 .
C82 H82B 0.9900 .
N1 H1N 0.8800 .
N2 H2N 0.8800 .
N3 H3N 0.8800 .
N4 H4N 0.8800 .
N5 H5N 0.8800 .
N7 H7N 0.8800 .
N8 H8N 0.8800 .
N9 H9N 0.8800 .
N10 H10N 0.8800 .
N11 H11N 0.8800 .
N12 H12N 0.8800 .
N14 H14N 0.8800 .
O2 Na2 2.392(15) .
O3 Na2 2.506(16) .
O5 Na2 2.19(2) 5_666
O5 Na2 2.64(2) .
O6 Na2 2.38(3) .
O7 Na1 2.358(15) .
O8 Na1 2.484(11) .
O9 Na1 2.567(12) .
C1A N1A 1.467(16) .
C1A H1A1 0.9800 .
C1A H1A2 0.9800 .
C1A H1A3 0.9800 .
C2A N1A 1.474(16) .
C2A H2A1 0.9800 .
C2A H2A2 0.9800 .
C2A H2A3 0.9800 .
C3A N1A 1.464(15) .
C3A H3A1 0.9800 .
C3A H3A2 0.9800 .
C3A H3A3 0.9800 .
C4A N1A 1.487(15) .
C4A H4A1 0.9800 .
C4A H4A2 0.9800 .
C4A H4A3 0.9800 .
Na1 O7 2.358(15) 2_656
Na1 O8 2.484(11) 2_656
Na1 O9 2.567(12) 2_656
Na2 O5 2.19(2) 5_666
Na2 Na2 2.95(2) 5_666

loop_
_geom_hbond_atom_site_label_D
_geom_hbond_atom_site_label_H
_geom_hbond_atom_site_label_A
_geom_hbond_distance_DH
_geom_hbond_distance_HA
_geom_hbond_distance_DA
_geom_hbond_angle_DHA
_geom_hbond_site_symmetry_A
N1 H1N Cl1 0.88 2.59 3.456(11) 170.1 .
N2 H2N Cl1 0.88 2.55 3.424(10) 170.7 .
N3 H3N Cl1 0.88 2.56 3.426(11) 169.7 .
N4 H4N Cl1 0.88 2.54 3.419(11) 177.5 .
N5 H5N Cl1 0.88 2.64 3.431(11) 150.4 .
N7 H7N Cl1 0.88 2.72 3.547(12) 156.2 .
N8 H8N Cl2 0.88 2.56 3.401(11) 160.7 .
N9 H9N Cl2 0.88 2.42 3.302(11) 175.8 .
N10 H10N Cl2 0.88 2.40 3.278(11) 174.1 .
N11 H11N Cl2 0.88 2.47 3.346(11) 173.6 .
N12 H12N Cl2 0.88 2.69 3.532(12) 159.4 .
N14 H14N Cl2 0.88 2.57 3.395(10) 157.5 .

loop_
_geom_torsion_atom_site_label_1
_geom_torsion_atom_site_label_2
_geom_torsion_atom_site_label_3
_geom_torsion_atom_site_label_4
_geom_torsion
_geom_torsion_site_symmetry_1
_geom_torsion_site_symmetry_2
_geom_torsion_site_symmetry_3
_geom_torsion_site_symmetry_4
N1 C1 C2 C3 2.7(13) . . . .
C20 C1 C2 C3 180.0(12) . . . .
C1 C2 C3 C4 -2.4(14) . . . .
C2 C3 C4 N1 1.0(13) . . . .
C2 C3 C4 C5 178.0(12) . . . .
C3 C4 C5 C6 103.1(16) . . . .
N1 C4 C5 C6 -80.2(13) . . . .
C3 C4 C5 C21 -15.3(19) . . . .
N1 C4 C5 C21 161.4(10) . . . .
C3 C4 C5 C27 -133.4(14) . . . .
N1 C4 C5 C27 43.3(14) . . . .
C4 C5 C6 C7 -110.0(15) . . . .
C21 C5 C6 C7 9.0(18) . . . .
C27 C5 C6 C7 126.9(14) . . . .
C4 C5 C6 N2 68.6(14) . . . .
C21 C5 C6 N2 -172.5(10) . . . .
C27 C5 C6 N2 -54.5(14) . . . .
N2 C6 C7 C8 0.3(13) . . . .
C5 C6 C7 C8 179.0(12) . . . .
C6 C7 C8 C9 1.7(13) . . . .
C7 C8 C9 N2 -3.1(13) . . . .
C7 C8 C9 C10 176.8(12) . . . .
N2 C9 C10 C11 -70.4(15) . . . .
C8 C9 C10 C11 109.7(14) . . . .
N2 C9 C10 C23 170.6(11) . . . .
C8 C9 C10 C23 -9.3(17) . . . .
N2 C9 C10 C22 53.3(15) . . . .
C8 C9 C10 C22 -126.6(13) . . . .
C23 C10 C11 C12 9.3(18) . . . .
C9 C10 C11 C12 -111.2(15) . . . .
C22 C10 C11 C12 124.9(14) . . . .
C23 C10 C11 N3 -169.9(10) . . . .
C9 C10 C11 N3 69.6(15) . . . .
C22 C10 C11 N3 -54.2(15) . . . .
N3 C11 C12 C13 2.0(13) . . . .
C10 C11 C12 C13 -177.3(12) . . . .
C11 C12 C13 C14 0.3(14) . . . .
C12 C13 C14 N3 -2.4(13) . . . .
C12 C13 C14 C15 177.4(12) . . . .
C13 C14 C15 C16 112.2(15) . . . .
N3 C14 C15 C16 -68.0(15) . . . .
C13 C14 C15 C41 -123.0(14) . . . .
N3 C14 C15 C41 56.8(14) . . . .
C13 C14 C15 C24 -6.5(18) . . . .
N3 C14 C15 C24 173.3(10) . . . .
C41 C15 C16 C17 132.0(14) . . . .
C14 C15 C16 C17 -105.0(15) . . . .
C24 C15 C16 C17 12.8(19) . . . .
C41 C15 C16 N4 -51.0(14) . . . .
C14 C15 C16 N4 72.0(15) . . . .
C24 C15 C16 N4 -170.1(10) . . . .
N4 C16 C17 C18 2.0(14) . . . .
C15 C16 C17 C18 179.3(12) . . . .
C16 C17 C18 C19 -2.1(14) . . . .
C17 C18 C19 N4 1.3(13) . . . .
C17 C18 C19 C20 179.3(12) . . . .
C18 C19 C20 C1 106.8(15) . . . .
N4 C19 C20 C1 -75.6(15) . . . .
C18 C19 C20 C25 -12.9(18) . . . .
N4 C19 C20 C25 164.8(12) . . . .
C18 C19 C20 C26 -131.7(13) . . . .
N4 C19 C20 C26 46.0(16) . . . .
C2 C1 C20 C19 -99.6(16) . . . .
N1 C1 C20 C19 77.3(14) . . . .
C2 C1 C20 C25 21.6(18) . . . .
N1 C1 C20 C25 -161.5(11) . . . .
C2 C1 C20 C26 138.1(13) . . . .
N1 C1 C20 C26 -45.1(15) . . . .
C4 C5 C27 C28 -172.6(10) . . . .
C6 C5 C27 C28 -48.7(14) . . . .
C21 C5 C27 C28 69.0(13) . . . .
C5 C27 C28 C29 -174.1(10) . . . .
C27 C28 C29 C30 -62.2(14) . . . .
C28 C29 C30 N5 -61.5(14) . . . .
O1 C31 C32 N6 -150.3(13) . . . .
N5 C31 C32 N6 25.5(18) . . . .
O1 C31 C32 C33 28(2) . . . .
N5 C31 C32 C33 -155.9(13) . . . .
N6 C32 C33 C34 -1(2) . . . .
C31 C32 C33 C34 -179.2(12) . . . .
C32 C33 C34 C35 1(2) . . . .
C33 C34 C35 C36 -0.1(19) . . . .
C34 C35 C36 N6 -2(2) . . . .
C34 C35 C36 C37 176.5(11) . . . .
N6 C36 C37 O2 158.6(13) . . . .
C35 C36 C37 O2 -20(2) . . . .
N6 C36 C37 N7 -15.2(19) . . . .
C35 C36 C37 N7 166.5(13) . . . .
N7 C38 C39 C40 58.0(17) . . . .
C38 C39 C40 C41 62.7(15) . . . .
C16 C15 C41 C40 171.6(10) . . . .
C14 C15 C41 C40 45.3(13) . . . .
C24 C15 C41 C40 -69.7(13) . . . .
C39 C40 C41 C15 171.9(10) . . . .
N8 C42 C43 C44 1.7(12) . . . .
C61 C42 C43 C44 179.4(11) . . . .
C42 C43 C44 C45 -1.6(14) . . . .
C43 C44 C45 N8 0.8(13) . . . .
C43 C44 C45 C46 -179.3(12) . . . .
C44 C45 C46 C47 98.4(16) . . . .
N8 C45 C46 C47 -81.7(15) . . . .
C44 C45 C46 C82 -140.3(14) . . . .
N8 C45 C46 C82 39.5(16) . . . .
C44 C45 C46 C62 -20.8(19) . . . .
N8 C45 C46 C62 159.1(11) . . . .
C45 C46 C47 C48 -103.4(16) . . . .
C82 C46 C47 C48 134.6(14) . . . .
C62 C46 C47 C48 15.8(19) . . . .
C45 C46 C47 N9 73.3(16) . . . .
C82 C46 C47 N9 -48.7(16) . . . .
C62 C46 C47 N9 -167.4(12) . . . .
N9 C47 C48 C49 1.3(15) . . . .
C46 C47 C48 C49 178.4(13) . . . .
C47 C48 C49 C50 -0.2(16) . . . .
C48 C49 C50 N9 -1.0(15) . . . .
C48 C49 C50 C51 -178.1(13) . . . .
C49 C50 C51 C52 104.3(17) . . . .
N9 C50 C51 C52 -72.3(15) . . . .
C49 C50 C51 C64 -130.7(15) . . . .
N9 C50 C51 C64 52.6(15) . . . .
C49 C50 C51 C63 -17(2) . . . .
N9 C50 C51 C63 166.8(11) . . . .
C50 C51 C52 C53 -102.2(15) . . . .
C64 C51 C52 C53 133.2(13) . . . .
C63 C51 C52 C53 18.0(18) . . . .
C50 C51 C52 N10 73.8(15) . . . .
C64 C51 C52 N10 -50.8(14) . . . .
C63 C51 C52 N10 -165.9(10) . . . .
N10 C52 C53 C54 2.2(13) . . . .
C51 C52 C53 C54 178.7(12) . . . .
C52 C53 C54 C55 -1.6(14) . . . .
C53 C54 C55 N10 0.3(13) . . . .
C53 C54 C55 C56 -179.1(12) . . . .
C54 C55 C56 C57 104.7(14) . . . .
N10 C55 C56 C57 -74.5(15) . . . .
C54 C55 C56 C65 -13.6(17) . . . .
N10 C55 C56 C65 167.1(10) . . . .
C54 C55 C56 C68 -134.8(13) . . . .
N10 C55 C56 C68 45.9(15) . . . .
C55 C56 C57 C58 -107.0(15) . . . .
C65 C56 C57 C58 12.3(18) . . . .
C68 C56 C57 C58 129.8(14) . . . .
C55 C56 C57 N11 74.6(15) . . . .
C65 C56 C57 N11 -166.2(11) . . . .
C68 C56 C57 N11 -48.6(14) . . . .
N11 C57 C58 C59 0.6(14) . . . .
C56 C57 C58 C59 -178.0(12) . . . .
C57 C58 C59 C60 0.3(15) . . . .
C58 C59 C60 N11 -1.0(13) . . . .
C58 C59 C60 C61 -177.4(12) . . . .
C59 C60 C61 C42 103.5(15) . . . .
N11 C60 C61 C42 -72.4(14) . . . .
C59 C60 C61 C67 -134.3(14) . . . .
N11 C60 C61 C67 49.8(14) . . . .
C59 C60 C61 C66 -14.9(18) . . . .
N11 C60 C61 C66 169.2(10) . . . .
C43 C42 C61 C60 -96.2(14) . . . .
N8 C42 C61 C60 81.1(13) . . . .
C43 C42 C61 C67 141.9(12) . . . .
N8 C42 C61 C67 -40.8(14) . . . .
C43 C42 C61 C66 21.8(17) . . . .
N8 C42 C61 C66 -160.9(10) . . . .
C55 C56 C68 C69 51.3(14) . . . .
C57 C56 C68 C69 174.5(11) . . . .
C65 C56 C68 C69 -69.4(13) . . . .
C56 C68 C69 C70 171.1(10) . . . .
C68 C69 C70 C71 60.6(14) . . . .
C69 C70 C71 N14 58.1(14) . . . .
O4 C72 C73 N13 147.9(12) . . . .
N14 C72 C73 N13 -29.6(16) . . . .
O4 C72 C73 C74 -30.6(18) . . . .
N14 C72 C73 C74 151.9(11) . . . .
N13 C73 C74 C75 1.4(19) . . . .
C72 C73 C74 C75 179.8(12) . . . .
C73 C74 C75 C76 -5.1(19) . . . .
C74 C75 C76 C77 4.5(19) . . . .
C75 C76 C77 N13 -0.3(19) . . . .
C75 C76 C77 C78 -175.9(12) . . . .
N13 C77 C78 O3 -163.8(12) . . . .
C76 C77 C78 O3 12.1(19) . . . .
N13 C77 C78 N12 16.4(16) . . . .
C76 C77 C78 N12 -167.7(11) . . . .
N12 C79 C80 C81 -51.2(16) . . . .
C79 C80 C81 C82 -62.8(15) . . . .
C80 C81 C82 C46 -167.1(11) . . . .
C45 C46 C82 C81 -174.9(11) . . . .
C47 C46 C82 C81 -52.5(15) . . . .
C62 C46 C82 C81 65.8(14) . . . .
C3 C4 N1 C1 0.8(13) . . . .
C5 C4 N1 C1 -176.7(10) . . . .
C2 C1 N1 C4 -2.3(13) . . . .
C20 C1 N1 C4 -179.8(10) . . . .
C8 C9 N2 C6 3.5(13) . . . .
C10 C9 N2 C6 -176.5(10) . . . .
C7 C6 N2 C9 -2.4(13) . . . .
C5 C6 N2 C9 178.8(11) . . . .
C12 C11 N3 C14 -3.5(13) . . . .
C10 C11 N3 C14 175.8(11) . . . .
C13 C14 N3 C11 3.7(13) . . . .
C15 C14 N3 C11 -176.1(10) . . . .
C18 C19 N4 C16 -0.1(13) . . . .
C20 C19 N4 C16 -178.2(11) . . . .
C17 C16 N4 C19 -1.2(13) . . . .
C15 C16 N4 C19 -178.9(11) . . . .
O1 C31 N5 C30 4(2) . . . .
C32 C31 N5 C30 -171.8(11) . . . .
C29 C30 N5 C31 -75.7(15) . . . .
C35 C36 N6 C32 2(2) . . . .
C37 C36 N6 C32 -175.9(11) . . . .
C33 C32 N6 C36 -1(2) . . . .
C31 C32 N6 C36 177.6(12) . . . .
O2 C37 N7 C38 -7(2) . . . .
C36 C37 N7 C38 166.2(11) . . . .
C39 C38 N7 C37 70.8(18) . . . .
C43 C42 N8 C45 -1.3(13) . . . .
C61 C42 N8 C45 -179.2(10) . . . .
C44 C45 N8 C42 0.3(13) . . . .
C46 C45 N8 C42 -179.6(10) . . . .
C48 C47 N9 C50 -2.0(14) . . . .
C46 C47 N9 C50 -179.4(11) . . . .
C49 C50 N9 C47 1.9(14) . . . .
C51 C50 N9 C47 179.3(11) . . . .
C53 C52 N10 C55 -2.0(13) . . . .
C51 C52 N10 C55 -179.0(10) . . . .
C54 C55 N10 C52 1.1(13) . . . .
C56 C55 N10 C52 -179.5(10) . . . .
C58 C57 N11 C60 -1.2(13) . . . .
C56 C57 N11 C60 177.5(10) . . . .
C59 C60 N11 C57 1.4(13) . . . .
C61 C60 N11 C57 178.3(10) . . . .
O3 C78 N12 C79 12(2) . . . .
C77 C78 N12 C79 -168.5(11) . . . .
C80 C79 N12 C78 -72.0(16) . . . .
C74 C73 N13 C77 2.8(17) . . . .
C72 C73 N13 C77 -175.6(11) . . . .
C76 C77 N13 C73 -3.4(17) . . . .
C78 C77 N13 C73 172.3(11) . . . .
O4 C72 N14 C71 -1.2(18) . . . .
C73 C72 N14 C71 176.3(10) . . . .
C70 C71 N14 C72 79.3(14) . . . .
N7 C37 O2 Na2 -122(2) . . . .
C36 C37 O2 Na2 64(3) . . . .
N12 C78 O3 Na2 -24(3) . . . .
C77 C78 O3 Na2 156.5(15) . . . .
